data_4115761
loop_
_publ_author_name
'Qianli Chu'
'Zhemin Wang'
'Qichen Huang'
'Chunhua Yan'
'Shizheng Zhu'

_publ_section_title
;
 Fluorine-Containing Donor-Acceptor Complex: Infinite Chain Formed by
 Oxygen...Iodine Interaction
;
_journal_name_full 'Journal of the American Chemical Society'
_journal_page_first 11069
_journal_page_last 11070
_journal_paper_doi 10.1021/ja015786v
_journal_volume 123
_journal_year 2001
_chemical_formula_sum 'C6 H8 F4 I2 O2'
_chemical_formula_weight 441.92
_chemical_name_systematic
; 
 ? 
;
_space_group_IT_number 148
_symmetry_cell_setting trigonal
_symmetry_space_group_name_Hall '-R 3'
_symmetry_space_group_name_H-M 'R -3 :H'
_atom_sites_solution_hydrogens geom
_atom_sites_solution_primary direct
_atom_sites_solution_secondary difmap
_audit_creation_method SHELXL-97
_cell_angle_alpha 90.00
_cell_angle_beta 90.00
_cell_angle_gamma 120.00
_cell_formula_units_Z 3
_cell_length_a 8.9237(10)
_cell_length_b 8.9237(10)
_cell_length_c 13.4474(13)
_cell_measurement_temperature 200(2)
_cell_volume 927.38(17)
_computing_cell_refinement 'HKL Scalepack'
_computing_data_collection KappaCCD
_computing_data_reduction 'HKL Denzo & maXus'
_computing_molecular_graphics 'Bruker SHELXTL (1998)'
_computing_publication_material 'SHELXL-97 (Sheldrick 1997)'
_computing_structure_refinement 'SHELXL-97 (Sheldrick, 1997)'
_computing_structure_solution 'SHELXS-97 (Sheldrick, 1990)'
_diffrn_ambient_temperature 200(2)
_diffrn_measured_fraction_theta_full 0.328
_diffrn_measured_fraction_theta_max 0.328
_diffrn_measurement_device_type 'NONIUS KappaCCD '
_diffrn_measurement_method CCD
_diffrn_radiation_monochromator graphite
_diffrn_radiation_source 'fine-focus sealed tube'
_diffrn_radiation_type MoK\a
_diffrn_radiation_wavelength 0.71073
_diffrn_reflns_av_R_equivalents 0.0000
_diffrn_reflns_av_sigmaI/netI 0.0249
_diffrn_reflns_limit_h_max 11
_diffrn_reflns_limit_h_min 0
_diffrn_reflns_limit_k_max 0
_diffrn_reflns_limit_k_min -9
_diffrn_reflns_limit_l_max 17
_diffrn_reflns_limit_l_min -17
_diffrn_reflns_number 489
_diffrn_reflns_theta_full 27.87
_diffrn_reflns_theta_max 27.87
_diffrn_reflns_theta_min 4.02
_exptl_absorpt_coefficient_mu 5.113
_exptl_absorpt_correction_type Sortav
_exptl_crystal_colour colorless
_exptl_crystal_density_diffrn 2.374
_exptl_crystal_description prism
_exptl_crystal_F_000 606
_exptl_crystal_size_max 0.2
_exptl_crystal_size_mid 0.2
_exptl_crystal_size_min 0.2
_refine_diff_density_max 0.620
_refine_diff_density_min -0.592
_refine_diff_density_rms 0.082
_refine_ls_extinction_coef 0.0086(15)
_refine_ls_extinction_expression Fc^*^=kFc[1+0.001xFc^2^\l^3^/sin(2\q)]^-1/4^
_refine_ls_extinction_method SHELXL
_refine_ls_goodness_of_fit_ref 1.047
_refine_ls_hydrogen_treatment mixed
_refine_ls_matrix_type full
_refine_ls_number_parameters 52
_refine_ls_number_reflns 489
_refine_ls_number_restraints 6
_refine_ls_restrained_S_all 1.050
_refine_ls_R_factor_all 0.0819
_refine_ls_R_factor_gt 0.0438
_refine_ls_shift/su_max 2.460
_refine_ls_shift/su_mean 0.107
_refine_ls_structure_factor_coef Fsqd
_refine_ls_weighting_details 'w=1/[\s^2^(Fo^2^)+(0.0274P)^2^+8.6912P] where P=(Fo^2^+2Fc^2^)/3'
_refine_ls_weighting_scheme calc
_refine_ls_wR_factor_gt 0.1006
_refine_ls_wR_factor_ref 0.1183
_reflns_number_gt 268
_reflns_number_total 3242
_reflns_threshold_expression >2sigma(I)
_cod_data_source_file ja015786v_s2_1.cif
_cod_data_source_block 3a
_cod_depositor_comments
;
The following automatic conversions were performed:

'_refine_ls_weighting_scheme' value 'calc
w=1/[\s^2^(Fo^2^)+(0.0274P)^2^+8.6912P] where P=(Fo^2^+2Fc^2^)/3' was
changed to 'calc'. New tag '_refine_ls_weighting_details' was
created. The value of the new tag was set to
'w=1/[\s^2^(Fo^2^)+(0.0274P)^2^+8.6912P] where P=(Fo^2^+2Fc^2^)/3'.

Automatic conversion script
Id: cif_fix_values 3143 2015-03-26 13:38:13Z robertas 
;
_cod_original_sg_symbol_H-M 'R -3'
_cod_database_code 4115761

loop_
_symmetry_equiv_pos_as_xyz
'x, y, z'
'-x+y, -x, z'
'-y, x-y, z'
'x+2/3, y+1/3, z+1/3'
'-x+y+2/3, -x+1/3, z+1/3'
'-y+2/3, x-y+1/3, z+1/3'
'x+1/3, y+2/3, z+2/3'
'-x+y+1/3, -x+2/3, z+2/3'
'-y+1/3, x-y+2/3, z+2/3'
'-x, -y, -z'
'x-y, x, -z'
'y, -x+y, -z'
'-x+2/3, -y+1/3, -z+1/3'
'x-y+2/3, x+1/3, -z+1/3'
'y+2/3, -x+y+1/3, -z+1/3'
'-x+1/3, -y+2/3, -z+2/3'
'x-y+1/3, x+2/3, -z+2/3'
'y+1/3, -x+y+2/3, -z+2/3'

loop_
_atom_site_label
_atom_site_type_symbol
_atom_site_fract_x
_atom_site_fract_y
_atom_site_fract_z
_atom_site_U_iso_or_equiv
_atom_site_adp_type
_atom_site_occupancy
_atom_site_calc_flag
_atom_site_refinement_flags
I I 0.0000 0.0000 0.31226(6) 0.1402(10) Uani 1 d SD
C1 C 0.079(2) 0.051(4) 0.4657(11) 0.113(14) Uani 0.33 d PD
F1 F 0.223(6) 0.063(19) 0.506(4) 0.16(2) Uani 0.33 d PD
F2 F 0.155(11) -0.037(14) 0.498(2) 0.152(18) Uani 0.33 d PD
O O 0.0000 0.0000 0.1030(9) 0.144(6) Uani 1 d SD
C2 C -0.077(4) 0.081(4) 0.0385(9) 0.172(11) Uani 0.67 d PD
H2A H -0.097(10) -0.202(10) 0.062(5) 0.015(16) Uiso 0.67 d P
H2B H -0.090(8) -0.043(7) 0.073(4) 0.010(11) Uiso 0.67 d P

loop_
_atom_site_aniso_label
_atom_site_aniso_U_11
_atom_site_aniso_U_22
_atom_site_aniso_U_33
_atom_site_aniso_U_23
_atom_site_aniso_U_13
_atom_site_aniso_U_12
I 0.1866(14) 0.1866(14) 0.0474(6) 0.000 0.000 0.0933(7)
C1 0.18(4) 0.11(4) 0.060(10) 0.002(14) -0.033(14) 0.08(3)
F1 0.091(19) 0.32(7) 0.081(17) 0.04(2) -0.006(12) 0.10(4)
F2 0.19(6) 0.23(6) 0.063(13) -0.02(3) 0.02(2) 0.13(5)
O 0.192(11) 0.192(11) 0.050(6) 0.000 0.000 0.096(5)
C2 0.28(3) 0.27(3) 0.070(9) 0.004(15) 0.010(15) 0.21(2)

loop_
_atom_type_symbol
_atom_type_description
_atom_type_scat_dispersion_real
_atom_type_scat_dispersion_imag
_atom_type_scat_source
C C 0.0033 0.0016 'International Tables Vol C Tables 4.2.6.8 and 6.1.1.4'
H H 0.0000 0.0000 'International Tables Vol C Tables 4.2.6.8 and 6.1.1.4'
O O 0.0106 0.0060 'International Tables Vol C Tables 4.2.6.8 and 6.1.1.4'
F F 0.0171 0.0103 'International Tables Vol C Tables 4.2.6.8 and 6.1.1.4'
I I -0.4742 1.8119 'International Tables Vol C Tables 4.2.6.8 and 6.1.1.4'

loop_
_geom_angle_atom_site_label_1
_geom_angle_atom_site_label_2
_geom_angle_atom_site_label_3
_geom_angle
_geom_angle_site_symmetry_1
_geom_angle_site_symmetry_3
C1 I C1 28.8(5) . 3
C1 I C1 28.8(5) . 2
C1 I C1 28.8(5) 3 2
C1 I O 163.3(3) . .
C1 I O 163.3(3) 3 .
C1 I O 163.3(3) 2 .
C1 C1 C1 60.000(7) 3 2
C1 C1 F2 129(4) 3 11_556
C1 C1 F2 150(3) 2 11_556
C1 C1 C1 90.000(11) 3 12_556
C1 C1 C1 61.2(10) 2 12_556
F2 C1 C1 89(3) 11_556 12_556
C1 C1 C1 61.2(10) 3 11_556
C1 C1 C1 90.00(2) 2 11_556
F2 C1 C1 76(2) 11_556 11_556
C1 C1 C1 58(2) 12_556 11_556
C1 C1 F2 134(4) 3 .
C1 C1 F2 78(4) 2 .
F2 C1 F2 80.0(9) 11_556 .
C1 C1 F2 51(2) 12_556 .
C1 C1 F2 104(2) 11_556 .
C1 C1 F1 156(2) 3 .
C1 C1 F1 112(5) 2 .
F2 C1 F1 46(3) 11_556 .
C1 C1 F1 67(3) 12_556 .
C1 C1 F1 98(4) 11_556 .
F2 C1 F1 34(3) . .
C1 C1 F1 98(5) 3 11_556
C1 C1 F1 153(4) 2 11_556
F2 C1 F1 35(3) 11_556 11_556
C1 C1 F1 107(3) 12_556 11_556
C1 C1 F1 65(2) 11_556 11_556
F2 C1 F1 115(4) . 11_556
F1 C1 F1 81.5(12) . 11_556
C1 C1 F2 59(2) 3 3
C1 C1 F2 116(3) 2 3
F2 C1 F2 71.4(19) 11_556 3
C1 C1 F2 102(2) 12_556 3
C1 C1 F2 44.8(12) 11_556 3
F2 C1 F2 142(3) . 3
F1 C1 F2 116(4) . 3
F1 C1 F2 39(3) 11_556 3
C1 C1 C1 46.1(10) 3 10_556
C1 C1 C1 46.1(10) 2 10_556
F2 C1 C1 115(2) 11_556 10_556
C1 C1 C1 43.9(9) 12_556 10_556
C1 C1 C1 43.9(9) 11_556 10_556
F2 C1 C1 92(3) . 10_556
F1 C1 C1 111(3) . 10_556
F1 C1 C1 108(3) 11_556 10_556
F2 C1 C1 78(2) 3 10_556
C1 C1 F1 106(4) 3 12_556
C1 C1 F1 47(4) 2 12_556
F2 C1 F1 110(3) 11_556 12_556
C1 C1 F1 46(2) 12_556 12_556
C1 C1 F1 103(2) 11_556 12_556
F2 C1 F1 31(2) . 12_556
F1 C1 F1 65(2) . 12_556
F1 C1 F1 143(4) 11_556 12_556
F2 C1 F1 147(2) 3 12_556
C1 C1 F1 72(3) 10_556 12_556
C1 C1 I 75.6(3) 3 .
C1 C1 I 75.6(3) 2 .
F2 C1 I 133(2) 11_556 .
C1 C1 I 135.7(13) 12_556 .
C1 C1 I 135.7(13) 11_556 .
F2 C1 I 113(2) . .
F1 C1 I 127(3) . .
F1 C1 I 116(3) 11_556 .
F2 C1 I 105.0(13) 3 .
C1 C1 I 110.1(15) 10_556 .
F1 C1 I 97(2) 12_556 .
F2 F1 F2 123(5) . 11_556
F2 F1 C1 72(2) . .
F2 F1 C1 52(3) 11_556 .
F2 F1 C1 51(3) . 12_556
F2 F1 C1 79(4) 11_556 12_556
C1 F1 C1 48.0(11) . 12_556
F2 F1 C1 84(3) . 11_556
F2 F1 C1 44(3) 11_556 11_556
C1 F1 C1 36(2) . 11_556
C1 F1 C1 34.8(15) 12_556 11_556
F1 F2 F1 174(5) . 12_556
F1 F2 C1 93(5) . 12_556
F1 F2 C1 81(4) 12_556 12_556
F1 F2 C1 73(3) . .
F1 F2 C1 105(4) 12_556 .
C1 F2 C1 53.2(13) 12_556 .
F1 F2 C1 116(4) . 2
F1 F2 C1 62(3) 12_556 2
C1 F2 C1 46(2) 12_556 2
C1 F2 C1 43(2) . 2
F1 F2 F2 150(5) . 12_556
F1 F2 F2 25(3) 12_556 12_556
C1 F2 F2 57.3(15) 12_556 12_556
C1 F2 F2 83.1(15) . 12_556
C1 F2 F2 40.7(8) 2 12_556
F1 F2 F2 32(4) . 11_556
F1 F2 F2 145(3) 12_556 11_556
C1 F2 F2 67.9(19) 12_556 11_556
C1 F2 F2 42.7(11) . 11_556
C1 F2 F2 83.9(11) 2 11_556
F2 F2 F2 119.9(2) 12_556 11_556
C2 O C2 89.8(8) 3 2
C2 O C2 89.8(8) 3 .
C2 O C2 89.8(8) 2 .
C2 O I 125.4(6) 3 .
C2 O I 125.4(6) 2 .
C2 O I 125.4(6) . .
C2 O H2B 50(4) 3 .
C2 O H2B 114(5) 2 .
C2 O H2B 49(4) . .
I O H2B 120(5) . .
O C2 C2 93.6(8) . 11
O C2 C2 93.6(8) . 12
C2 C2 C2 82.7(13) 11 12
O C2 H2B 32(3) . .
C2 C2 H2B 68(3) 11 .
C2 C2 H2B 108(3) 12 .

loop_
_geom_bond_atom_site_label_1
_geom_bond_atom_site_label_2
_geom_bond_distance
_geom_bond_site_symmetry_2
I C1 2.154(17) .
I C1 2.154(17) 3
I C1 2.154(17) 2
I O 2.814(12) .
C1 C1 1.07(2) 3
C1 C1 1.07(2) 2
C1 F2 1.08(4) 11_556
C1 C1 1.11(2) 12_556
C1 C1 1.11(2) 11_556
C1 F2 1.34(2) .
C1 F1 1.35(2) .
C1 F1 1.38(5) 11_556
C1 F2 1.54(6) 3
C1 C1 1.54(2) 10_556
C1 F1 1.86(6) 12_556
F1 F2 0.80(7) .
F1 F2 0.99(7) 11_556
F1 C1 1.38(5) 12_556
F1 C1 1.86(6) 11_556
F2 F1 0.99(7) 12_556
F2 C1 1.08(4) 12_556
F2 C1 1.54(6) 2
F2 F2 1.57(3) 12_556
F2 F2 1.57(3) 11_556
O C2 1.498(16) 3
O C2 1.498(16) 2
O C2 1.498(16) .
O H2B 0.80(5) .
C2 C2 1.600(16) 11
C2 C2 1.600(16) 12
C2 H2B 1.15(5) .
